data_4515975
loop_
_publ_author_name
'Yang, Ren-Yin'
'Sun, Jing'
'Yan, Chao-Guo'

_publ_section_title
;
 HOAc-Mediated Domino Diels-Alder Reaction for Synthesis of
 Spiro[cyclohexane-1,3'-indolines] in Ionic Liquid [Bmim]Br.
;
_journal_issue 5
_journal_name_full 'ACS omega'
_journal_page_first 5406
_journal_page_last 5416
_journal_paper_doi 10.1021/acsomega.8b00464
_journal_volume 3
_journal_year 2018
_chemical_formula_moiety 'C34 H36 F N O3'
_chemical_formula_sum 'C34 H36 F N O3'
_chemical_formula_weight 525.64
_space_group_crystal_system monoclinic
_space_group_IT_number 14
_space_group_name_Hall '-P 2yn'
_space_group_name_H-M_alt 'P 1 21/n 1'
_atom_sites_solution_hydrogens geom
_audit_creation_method SHELXL-2014/7
_cell_angle_alpha 90
_cell_angle_beta 104.8206(14)
_cell_angle_gamma 90
_cell_formula_units_Z 4
_cell_length_a 11.3580(5)
_cell_length_b 17.3299(8)
_cell_length_c 14.9918(7)
_cell_measurement_reflns_used 9996
_cell_measurement_temperature 296(2)
_cell_measurement_theta_max 27.41
_cell_measurement_theta_min 2.20
_cell_volume 2852.7(2)
_computing_cell_refinement 'Bruker SAINT'
_computing_data_collection 'Bruker APEX2'
_computing_data_reduction 'Bruker SAINT'
_computing_molecular_graphics 'Bruker SHELXTL'
_computing_publication_material 'Bruker SHELXTL'
_computing_structure_refinement 'SHELXL-2014/7 (Sheldrick, 2014)'
_computing_structure_solution 'SHELXS-97 (Sheldrick 2008)'
_diffrn_ambient_temperature 296(2)
_diffrn_measured_fraction_theta_full 0.998
_diffrn_measured_fraction_theta_max 0.995
_diffrn_measurement_device_type 'CCD area detector'
_diffrn_measurement_method 'phi and omega scans'
_diffrn_radiation_source 'fine-focus sealed tube'
_diffrn_radiation_type MoK\a
_diffrn_radiation_wavelength 0.71073
_diffrn_reflns_av_R_equivalents 0.0402
_diffrn_reflns_av_unetI/netI 0.0436
_diffrn_reflns_Laue_measured_fraction_full 0.998
_diffrn_reflns_Laue_measured_fraction_max 0.995
_diffrn_reflns_limit_h_max 14
_diffrn_reflns_limit_h_min -14
_diffrn_reflns_limit_k_max 18
_diffrn_reflns_limit_k_min -22
_diffrn_reflns_limit_l_max 19
_diffrn_reflns_limit_l_min -17
_diffrn_reflns_number 29141
_diffrn_reflns_point_group_measured_fraction_full 0.998
_diffrn_reflns_point_group_measured_fraction_max 0.995
_diffrn_reflns_theta_full 25.242
_diffrn_reflns_theta_max 27.562
_diffrn_reflns_theta_min 2.020
_exptl_absorpt_coefficient_mu 0.082
_exptl_absorpt_correction_T_max 0.984
_exptl_absorpt_correction_T_min 0.979
_exptl_absorpt_correction_type multi-scan
_exptl_absorpt_process_details sadabs
_exptl_crystal_colour colorless
_exptl_crystal_density_diffrn 1.224
_exptl_crystal_description block
_exptl_crystal_F_000 1120
_exptl_crystal_size_max 0.260
_exptl_crystal_size_mid 0.240
_exptl_crystal_size_min 0.200
_refine_diff_density_max 0.204
_refine_diff_density_min -0.208
_refine_diff_density_rms 0.040
_refine_ls_extinction_method none
_refine_ls_goodness_of_fit_ref 1.025
_refine_ls_hydrogen_treatment constr
_refine_ls_matrix_type full
_refine_ls_number_parameters 403
_refine_ls_number_reflns 6557
_refine_ls_number_restraints 0
_refine_ls_restrained_S_all 1.025
_refine_ls_R_factor_all 0.0912
_refine_ls_R_factor_gt 0.0511
_refine_ls_shift/su_max 0.001
_refine_ls_shift/su_mean 0.000
_refine_ls_structure_factor_coef Fsqd
_refine_ls_weighting_details 'w=1/[\s^2^(Fo^2^)+(0.0626P)^2^+0.5207P] where P=(Fo^2^+2Fc^2^)/3'
_refine_ls_weighting_scheme calc
_refine_ls_wR_factor_gt 0.1167
_refine_ls_wR_factor_ref 0.1337
_reflns_Friedel_coverage 0.000
_reflns_number_gt 4279
_reflns_number_total 6557
_reflns_threshold_expression 'I > 2\s(I)'
_cod_data_source_file ao8b00464_si_002.cif
_cod_data_source_block 2b
_cod_original_sg_symbol_H-M 'P 21/n'
_cod_database_code 4515975
_shelx_shelxl_version_number 2014/7
_shelx_space_group_comment
; 
The symmetry employed for this shelxl refinement is uniquely defined 
by the following loop, which should always be used as a source of 
symmetry information in preference to the above space-group names. 
They are only intended as comments. 
;
_shelx_estimated_absorpt_t_min 0.979
_shelx_estimated_absorpt_t_max 0.984

loop_
_space_group_symop_operation_xyz
'x, y, z'
'-x+1/2, y+1/2, -z+1/2'
'-x, -y, -z'
'x-1/2, -y-1/2, z-1/2'

loop_
_atom_site_label
_atom_site_type_symbol
_atom_site_fract_x
_atom_site_fract_y
_atom_site_fract_z
_atom_site_U_iso_or_equiv
_atom_site_adp_type
_atom_site_occupancy
_atom_site_site_symmetry_order
_atom_site_calc_flag
_atom_site_refinement_flags_posn
_atom_site_refinement_flags_adp
_atom_site_refinement_flags_occupancy
_atom_site_disorder_assembly
_atom_site_disorder_group
C1 C 1.38073(19) 0.07421(12) -0.29659(14) 0.0658(6) Uani 1 1 d . . . . .
H1A H 1.3578 0.0229 -0.2836 0.099 Uiso 1 1 calc R U . . .
H1B H 1.4554 0.0723 -0.3153 0.099 Uiso 1 1 calc R U . . .
H1C H 1.3178 0.0962 -0.3452 0.099 Uiso 1 1 calc R U . . .
C2 C 1.39835(17) 0.12330(10) -0.21091(13) 0.0509(5) Uani 1 1 d . . . . .
H2A H 1.4270 0.1739 -0.2234 0.061 Uiso 1 1 calc R U . . .
H2B H 1.4609 0.1001 -0.1618 0.061 Uiso 1 1 calc R U . . .
C3 C 1.28378(14) 0.13270(9) -0.17829(11) 0.0408(4) Uani 1 1 d . . . . .
H3A H 1.2221 0.1578 -0.2264 0.049 Uiso 1 1 calc R U . . .
H3B H 1.2534 0.0821 -0.1679 0.049 Uiso 1 1 calc R U . . .
C4 C 1.30384(16) 0.17934(10) -0.09072(13) 0.0492(4) Uani 1 1 d . . . . .
H4A H 1.3680 0.1554 -0.0434 0.059 Uiso 1 1 calc R U . . .
H4B H 1.3310 0.2307 -0.1019 0.059 Uiso 1 1 calc R U . . .
C5 C 1.14255(16) 0.12341(10) -0.02715(12) 0.0458(4) Uani 1 1 d . . . . .
C6 C 1.02612(14) 0.14934(9) -0.00087(11) 0.0400(4) Uani 1 1 d . . . . .
C7 C 1.02361(14) 0.23449(9) -0.02192(10) 0.0391(4) Uani 1 1 d . . . . .
C8 C 0.94502(16) 0.29232(9) -0.01034(11) 0.0444(4) Uani 1 1 d . . . . .
H8 H 0.8783 0.2818 0.0129 0.053 Uiso 1 1 calc R U . . .
C9 C 0.96944(19) 0.36641(10) -0.03461(12) 0.0526(5) Uani 1 1 d . . . . .
C10 C 1.0665(2) 0.38468(10) -0.06884(13) 0.0583(5) Uani 1 1 d . . . . .
H10 H 1.0789 0.4354 -0.0846 0.070 Uiso 1 1 calc R U . . .
C11 C 1.14621(18) 0.32698(10) -0.07982(12) 0.0522(5) Uani 1 1 d . . . . .
H11 H 1.2126 0.3382 -0.1032 0.063 Uiso 1 1 calc R U . . .
C12 C 1.12473(15) 0.25257(9) -0.05519(11) 0.0423(4) Uani 1 1 d . . . . .
C13 C 0.91525(15) 0.10264(10) -0.05503(12) 0.0461(4) Uani 1 1 d . . . . .
H13A H 0.9320 0.0476 -0.0432 0.055 Uiso 0.481(8) 1 calc R U P A 1
H13B H 0.9330 0.0499 -0.0318 0.055 Uiso 0.519(8) 1 calc R U P A 2
C17 C 1.04414(14) 0.13211(9) 0.10193(11) 0.0386(4) Uani 1 1 d . . . . .
H17A H 1.0823 0.0819 0.1151 0.046 Uiso 1 1 calc R U . . .
H17B H 1.0999 0.1700 0.1372 0.046 Uiso 1 1 calc R U . . .
C18 C 0.92909(13) 0.13258(8) 0.13487(10) 0.0318(3) Uani 1 1 d . . . . .
C19 C 0.94975(12) 0.13024(8) 0.23701(10) 0.0310(3) Uani 1 1 d . . . . .
C20 C 1.03221(14) 0.17943(9) 0.29531(11) 0.0383(4) Uani 1 1 d . . . . .
H20 H 1.0763 0.2147 0.2700 0.046 Uiso 1 1 calc R U . . .
C21 C 1.04961(15) 0.17673(9) 0.39005(12) 0.0443(4) Uani 1 1 d . . . . .
H21 H 1.1045 0.2107 0.4270 0.053 Uiso 1 1 calc R U . . .
C22 C 0.98744(15) 0.12489(9) 0.43100(11) 0.0433(4) Uani 1 1 d . . . . .
C23 C 1.0025(2) 0.12482(12) 0.53407(12) 0.0646(6) Uani 1 1 d . . . . .
H23A H 0.9531 0.1649 0.5500 0.097 Uiso 1 1 calc R U . . .
H23B H 1.0864 0.1338 0.5651 0.097 Uiso 1 1 calc R U . . .
H23C H 0.9774 0.0758 0.5527 0.097 Uiso 1 1 calc R U . . .
C24 C 0.90836(15) 0.07424(9) 0.37356(11) 0.0409(4) Uani 1 1 d . . . . .
H24 H 0.8667 0.0379 0.3994 0.049 Uiso 1 1 calc R U . . .
C25 C 0.88993(13) 0.07644(8) 0.27879(11) 0.0358(4) Uani 1 1 d . . . . .
H25 H 0.8367 0.0414 0.2423 0.043 Uiso 1 1 calc R U . . .
C26 C 0.79987(14) 0.12349(10) -0.02670(11) 0.0411(4) Uani 1 1 d . . . . .
H26A H 0.7690 0.1721 -0.0553 0.049 Uiso 1 1 calc R U . . .
H26B H 0.7387 0.0844 -0.0500 0.049 Uiso 1 1 calc R U . . .
C27 C 0.81802(13) 0.13046(8) 0.07600(10) 0.0323(3) Uani 1 1 d . . . . .
C28 C 0.70315(13) 0.13561(8) 0.10633(10) 0.0309(3) Uani 1 1 d . . . . .
C29 C 0.61598(13) 0.07750(9) 0.08641(11) 0.0391(4) Uani 1 1 d . . . . .
H29 H 0.6285 0.0347 0.0526 0.047 Uiso 1 1 calc R U . . .
C30 C 0.51053(14) 0.08285(10) 0.11654(11) 0.0451(4) Uani 1 1 d . . . . .
H30 H 0.4537 0.0431 0.1032 0.054 Uiso 1 1 calc R U . . .
C31 C 0.48818(14) 0.14607(10) 0.16604(11) 0.0422(4) Uani 1 1 d . . . . .
C32 C 0.37216(16) 0.15254(14) 0.19777(15) 0.0653(6) Uani 1 1 d . . . . .
H32A H 0.3193 0.1901 0.1607 0.098 Uiso 1 1 calc R U . . .
H32B H 0.3917 0.1683 0.2612 0.098 Uiso 1 1 calc R U . . .
H32C H 0.3320 0.1034 0.1915 0.098 Uiso 1 1 calc R U . . .
C33 C 0.57417(14) 0.20424(9) 0.18471(11) 0.0394(4) Uani 1 1 d . . . . .
H33 H 0.5607 0.2475 0.2175 0.047 Uiso 1 1 calc R U . . .
C34 C 0.67986(13) 0.19927(9) 0.15548(10) 0.0355(3) Uani 1 1 d . . . . .
H34 H 0.7363 0.2392 0.1689 0.043 Uiso 1 1 calc R U . . .
F1 F 0.89245(12) 0.42411(6) -0.02352(8) 0.0723(4) Uani 1 1 d . . . . .
N1 N 1.19440(13) 0.18585(7) -0.05678(10) 0.0457(4) Uani 1 1 d . . . . .
O1 O 1.18296(11) 0.05794(7) -0.01995(9) 0.0565(4) Uani 1 1 d . . . . .
O2 O 0.9733(9) 0.1313(9) -0.1910(8) 0.0463(17) Uani 0.481(8) 1 d . . P A 1
C14 C 0.8825(7) 0.1179(4) -0.1685(5) 0.0332(14) Uani 0.481(8) 1 d . . P A 1
O3 O 0.7747(3) 0.0936(5) -0.2138(2) 0.0713(16) Uani 0.481(8) 1 d . . P A 1
C15 C 0.7457(9) 0.0862(7) -0.3156(7) 0.079(3) Uani 0.481(8) 1 d . . P A 1
H15A H 0.6580 0.0831 -0.3398 0.095 Uiso 0.481(8) 1 calc R U P A 1
H15B H 0.7736 0.1320 -0.3412 0.095 Uiso 0.481(8) 1 calc R U P A 1
C16 C 0.7998(5) 0.0206(3) -0.3446(5) 0.0704(19) Uani 0.481(8) 1 d . . P A 1
H16A H 0.8867 0.0239 -0.3222 0.106 Uiso 0.481(8) 1 calc R U P A 1
H16B H 0.7781 0.0184 -0.4108 0.106 Uiso 0.481(8) 1 calc R U P A 1
H16C H 0.7713 -0.0251 -0.3206 0.106 Uiso 0.481(8) 1 calc R U P A 1
O2' O 0.9546(10) 0.1427(9) -0.2038(8) 0.080(3) Uani 0.519(8) 1 d . . P A 2
C14' C 0.9134(6) 0.0968(4) -0.1475(5) 0.0359(13) Uani 0.519(8) 1 d . . P A 2
O3' O 0.8219(5) 0.0495(3) -0.1903(2) 0.0579(14) Uani 0.519(8) 1 d . . P A 2
C15' C 0.7963(6) 0.0452(4) -0.2900(4) 0.082(2) Uani 0.519(8) 1 d . . P A 2
H15C H 0.7490 -0.0007 -0.3121 0.099 Uiso 0.519(8) 1 calc R U P A 2
H15D H 0.8720 0.0424 -0.3087 0.099 Uiso 0.519(8) 1 calc R U P A 2
C16' C 0.7260(10) 0.1162(7) -0.3306(8) 0.102(4) Uani 0.519(8) 1 d . . P A 2
H16D H 0.6591 0.1237 -0.3033 0.152 Uiso 0.519(8) 1 calc R U P A 2
H16E H 0.6955 0.1098 -0.3960 0.152 Uiso 0.519(8) 1 calc R U P A 2
H16F H 0.7787 0.1604 -0.3183 0.152 Uiso 0.519(8) 1 calc R U P A 2

loop_
_atom_site_aniso_label
_atom_site_aniso_U_11
_atom_site_aniso_U_22
_atom_site_aniso_U_33
_atom_site_aniso_U_23
_atom_site_aniso_U_13
_atom_site_aniso_U_12
C1 0.0719(13) 0.0736(13) 0.0676(13) -0.0168(10) 0.0467(11) -0.0065(11)
C2 0.0520(10) 0.0477(10) 0.0662(12) -0.0127(9) 0.0390(9) -0.0124(8)
C3 0.0435(9) 0.0404(8) 0.0465(9) -0.0003(7) 0.0258(8) -0.0019(7)
C4 0.0467(10) 0.0502(10) 0.0643(11) -0.0163(9) 0.0390(9) -0.0194(8)
C5 0.0501(10) 0.0372(9) 0.0635(11) -0.0162(8) 0.0390(9) -0.0157(8)
C6 0.0417(9) 0.0364(8) 0.0524(10) -0.0121(7) 0.0313(8) -0.0117(7)
C7 0.0463(9) 0.0376(8) 0.0411(9) -0.0112(7) 0.0250(7) -0.0120(7)
C8 0.0531(10) 0.0429(9) 0.0450(10) -0.0073(7) 0.0271(8) -0.0040(8)
C9 0.0757(13) 0.0410(9) 0.0480(10) -0.0029(8) 0.0286(10) 0.0049(9)
C10 0.0927(15) 0.0377(9) 0.0549(11) -0.0016(8) 0.0382(11) -0.0093(10)
C11 0.0722(12) 0.0453(10) 0.0507(10) -0.0104(8) 0.0368(9) -0.0223(9)
C12 0.0531(10) 0.0376(8) 0.0449(9) -0.0129(7) 0.0285(8) -0.0137(8)
C13 0.0533(10) 0.0450(9) 0.0529(11) -0.0178(8) 0.0369(9) -0.0200(8)
C17 0.0334(8) 0.0358(8) 0.0535(10) -0.0068(7) 0.0239(7) -0.0067(7)
C18 0.0309(8) 0.0272(7) 0.0431(9) -0.0051(6) 0.0199(7) -0.0057(6)
C19 0.0244(7) 0.0293(7) 0.0421(9) -0.0026(6) 0.0137(6) 0.0017(6)
C20 0.0309(8) 0.0334(8) 0.0523(10) -0.0031(7) 0.0137(7) -0.0028(6)
C21 0.0404(9) 0.0407(9) 0.0461(10) -0.0077(8) 0.0008(8) 0.0005(7)
C22 0.0467(10) 0.0386(9) 0.0420(9) 0.0047(7) 0.0066(8) 0.0114(8)
C23 0.0859(15) 0.0604(12) 0.0415(10) 0.0062(9) 0.0054(10) 0.0073(11)
C24 0.0449(9) 0.0352(8) 0.0459(10) 0.0069(7) 0.0179(8) 0.0038(7)
C25 0.0317(8) 0.0337(8) 0.0440(9) -0.0002(7) 0.0137(7) -0.0023(6)
C26 0.0418(9) 0.0486(9) 0.0388(9) -0.0094(7) 0.0213(7) -0.0123(8)
C27 0.0333(8) 0.0314(7) 0.0379(8) -0.0056(6) 0.0193(7) -0.0083(6)
C28 0.0269(7) 0.0390(8) 0.0288(7) 0.0006(6) 0.0109(6) -0.0025(6)
C29 0.0325(8) 0.0454(9) 0.0411(9) -0.0082(7) 0.0125(7) -0.0076(7)
C30 0.0291(8) 0.0590(11) 0.0478(10) -0.0025(8) 0.0112(7) -0.0146(8)
C31 0.0281(8) 0.0641(11) 0.0372(9) 0.0053(8) 0.0137(7) 0.0012(8)
C32 0.0335(9) 0.0986(16) 0.0719(13) -0.0032(12) 0.0281(9) -0.0002(10)
C33 0.0356(8) 0.0483(9) 0.0381(9) -0.0023(7) 0.0162(7) 0.0039(7)
C34 0.0324(8) 0.0396(8) 0.0372(8) -0.0024(7) 0.0138(7) -0.0046(7)
F1 0.1019(9) 0.0465(6) 0.0806(8) 0.0062(5) 0.0453(7) 0.0177(6)
N1 0.0492(8) 0.0392(7) 0.0626(9) -0.0155(7) 0.0399(7) -0.0179(6)
O1 0.0612(8) 0.0394(7) 0.0885(9) -0.0104(6) 0.0550(7) -0.0078(6)
O2 0.038(2) 0.078(5) 0.032(2) -0.007(2) 0.0250(17) -0.019(2)
C14 0.042(4) 0.038(3) 0.024(3) 0.001(2) 0.018(3) 0.006(2)
O3 0.0340(17) 0.153(5) 0.0287(17) 0.009(2) 0.0110(13) 0.003(2)
C15 0.047(3) 0.150(10) 0.044(5) 0.027(5) 0.019(3) 0.040(5)
C16 0.085(4) 0.074(3) 0.048(4) -0.006(3) 0.008(3) -0.023(3)
O2' 0.112(7) 0.075(4) 0.062(5) -0.012(4) 0.041(5) -0.047(5)
C14' 0.032(3) 0.038(3) 0.036(3) 0.002(2) 0.007(2) -0.004(2)
O3' 0.078(3) 0.071(2) 0.0261(15) -0.0093(14) 0.0156(17) -0.039(2)
C15' 0.105(5) 0.113(5) 0.030(3) -0.021(3) 0.020(3) -0.055(4)
C16' 0.097(7) 0.160(10) 0.040(3) 0.018(5) 0.004(4) -0.035(6)

loop_
_atom_type_symbol
_atom_type_description
_atom_type_scat_dispersion_real
_atom_type_scat_dispersion_imag
_atom_type_scat_source
C C 0.0033 0.0016 'International Tables Vol C Tables 4.2.6.8 and 6.1.1.4'
H H 0.0000 0.0000 'International Tables Vol C Tables 4.2.6.8 and 6.1.1.4'
N N 0.0061 0.0033 'International Tables Vol C Tables 4.2.6.8 and 6.1.1.4'
O O 0.0106 0.0060 'International Tables Vol C Tables 4.2.6.8 and 6.1.1.4'
F F 0.0171 0.0103 'International Tables Vol C Tables 4.2.6.8 and 6.1.1.4'

loop_
_geom_angle_atom_site_label_1
_geom_angle_atom_site_label_2
_geom_angle_atom_site_label_3
_geom_angle
C1 C2 C3 113.45(15)
C4 C3 C2 112.86(14)
N1 C4 C3 113.04(13)
O1 C5 N1 125.82(15)
O1 C5 C6 125.29(14)
N1 C5 C6 108.86(14)
C7 C6 C17 113.08(12)
C7 C6 C5 101.74(12)
C17 C6 C5 107.34(14)
C7 C6 C13 115.74(15)
C17 C6 C13 107.97(12)
C5 C6 C13 110.56(12)
C8 C7 C12 119.84(15)
C8 C7 C6 131.42(14)
C12 C7 C6 108.68(14)
C9 C8 C7 117.46(15)
F1 C9 C10 118.61(16)
F1 C9 C8 118.05(16)
C10 C9 C8 123.34(17)
C9 C10 C11 119.43(16)
C12 C11 C10 118.45(16)
C11 C12 C7 121.45(16)
C11 C12 N1 128.73(15)
C7 C12 N1 109.81(13)
C14' C13 C26 120.2(3)
C14' C13 C6 111.5(3)
C26 C13 C6 111.97(12)
C26 C13 C14 105.3(3)
C6 C13 C14 113.1(3)
C18 C17 C6 115.08(13)
C27 C18 C19 123.34(12)
C27 C18 C17 122.08(13)
C19 C18 C17 114.45(13)
C25 C19 C20 116.96(14)
C25 C19 C18 120.91(13)
C20 C19 C18 122.09(13)
C21 C20 C19 121.25(15)
C22 C21 C20 121.58(15)
C21 C22 C24 117.36(15)
C21 C22 C23 121.26(16)
C24 C22 C23 121.36(16)
C25 C24 C22 121.62(15)
C24 C25 C19 121.16(14)
C27 C26 C13 113.73(13)
C18 C27 C28 123.14(13)
C18 C27 C26 122.31(13)
C28 C27 C26 114.55(12)
C34 C28 C29 117.87(13)
C34 C28 C27 120.65(13)
C29 C28 C27 121.48(13)
C30 C29 C28 120.57(15)
C31 C30 C29 121.34(15)
C33 C31 C30 118.01(14)
C33 C31 C32 120.59(16)
C30 C31 C32 121.39(16)
C31 C33 C34 121.11(15)
C33 C34 C28 121.09(14)
C5 N1 C12 110.89(13)
C5 N1 C4 122.00(14)
C12 N1 C4 126.99(13)
O2 C14 O3 132.9(8)
O2 C14 C13 109.8(8)
O3 C14 C13 114.4(5)
C14 O3 C15 119.6(6)
C16 C15 O3 112.8(8)
O2' C14' O3' 114.5(7)
O2' C14' C13 132.4(8)
O3' C14' C13 109.4(5)
C14' O3' C15' 116.6(4)
O3' C15' C16' 108.6(8)

loop_
_geom_bond_atom_site_label_1
_geom_bond_atom_site_label_2
_geom_bond_distance
C1 C2 1.511(2)
C2 C3 1.512(2)
C3 C4 1.509(2)
C4 N1 1.4630(19)
C5 O1 1.218(2)
C5 N1 1.360(2)
C5 C6 1.540(2)
C6 C7 1.508(2)
C6 C17 1.531(2)
C6 C13 1.542(2)
C7 C8 1.382(2)
C7 C12 1.400(2)
C8 C9 1.382(2)
C9 F1 1.366(2)
C9 C10 1.367(3)
C10 C11 1.387(3)
C11 C12 1.380(2)
C12 N1 1.405(2)
C13 C14' 1.385(7)
C13 C26 1.521(2)
C13 C14 1.667(7)
C17 C18 1.5105(19)
C18 C27 1.342(2)
C18 C19 1.489(2)
C19 C25 1.393(2)
C19 C20 1.396(2)
C20 C21 1.384(2)
C21 C22 1.380(2)
C22 C24 1.387(2)
C22 C23 1.511(2)
C24 C25 1.383(2)
C26 C27 1.505(2)
C27 C28 1.4901(19)
C28 C34 1.389(2)
C28 C29 1.390(2)
C29 C30 1.387(2)
C30 C31 1.383(2)
C31 C33 1.382(2)
C31 C32 1.515(2)
C33 C34 1.382(2)
O2 C14 1.186(12)
C14 O3 1.308(9)
O3 C15 1.483(11)
C15 C16 1.413(12)
O2' C14' 1.329(15)
C14' O3' 1.350(8)
O3' C15' 1.450(6)
C15' C16' 1.509(12)
